data_1559080
loop_
_publ_author_name
'Jorgensen, J.-E.'
'Andersen, N. H.'

_publ_section_title
;
 Crystal Structure and Charge Localization in Pb2Sr2Ho0.625Ca0.375Cu3O8
;
_journal_name_full 'Acta Chemica Scandinavica'
_journal_page_first 122
_journal_page_last 125
_journal_paper_doi 10.3891/acta.chem.scand.46-0122
_journal_volume 46
_journal_year 1992
_chemical_formula_sum 'Ca0.375 Cu3 Ho0.625 O8 Pb2 Sr2'
_chemical_formula_weight 1026.38
_chemical_name_common
;
Pb2Sr2Ho0.625Ca0.375Cu3O8
;
_space_group_IT_number 65
_space_group_name_Hall '-C 2 2'
_space_group_name_H-M_alt 'C m m m'
_symmetry_cell_setting orthorhombic
_symmetry_Int_Tables_number 65
_symmetry_space_group_name_Hall '-C 2 2'
_symmetry_space_group_name_H-M 'C m m m'
_cell_angle_alpha 90.
_cell_angle_beta 90.
_cell_angle_gamma 90.
_cell_formula_units_Z 2
_cell_length_a 5.381(9)
_cell_length_b 5.5186(8)
_cell_length_c 15.752(3)
_cell_volume 467.8(8)
_diffrn_ambient_temperature 293
_diffrn_radiation_probe neutron
_diffrn_radiation_wavelength 1.079
_pd_proc_ls_prof_wR_expected 0.042
_pd_proc_ls_prof_wR_factor 0.0859
_refine_ls_number_reflns 711
_cod_data_source_file Acta-Chem-Scand-1992-46-122.cif
_cod_data_source_block 1
_cod_depositor_comments
;
Neutron powder diffraction 
Rietveld refinement by using the DBW 3.2S code
Strange description with part of the structure 
in Cmmm and part in P-1...
Atoms described in P-1 :
Atom   x   y   z   B/AZ   Symmetry
0(2)   0.06(1)   0.07(1)   0.388(3)   1.5(3)   2i   1
0(2')   0.55(1)   0.45(1)   0.378(3)   1.5(3)   2i   1
;
_cod_database_code 1559080

loop_
_space_group_symop_id
_space_group_symop_operation_xyz
1 x,y,z
2 -x,-y,z
3 x,-y,-z
4 -x,y,-z
5 -x,-y,-z
6 x,y,-z
7 -x,y,z
8 x,-y,z
9 1/2+x,1/2+y,z
10 1/2-x,1/2-y,z
11 1/2+x,1/2-y,-z
12 1/2-x,1/2+y,-z
13 1/2-x,1/2-y,-z
14 1/2+x,1/2+y,-z
15 1/2-x,1/2+y,z
16 1/2+x,1/2-y,z

loop_
_atom_site_label
_atom_site_type_symbol
_atom_site_thermal_displace_type
_atom_site_fract_x
_atom_site_fract_y
_atom_site_fract_z
_atom_site_occupancy
_atom_site_U_iso_or_equiv
_atom_site_calc_flag
_atom_site_refinement_flags
_atom_site_disorder_assembly
_atom_site_disorder_group
Pb Pb Uiso 0.50000 0.00000 0.3866(3) 1.000 0.0124(9) . . . .
Ho Ho Uiso 0.00000 0.00000 0.00000 0.625 0.0085(9) . . . .
Sr Sr Uiso 0.00000 0.00000 0.2216(4) 1.000 0.0085(9) . . . .
Cu1 Cu Uiso 0.00000 0.00000 0.50000 1.000 0.0139(13) . . . .
Cu2 Cu Uiso 0.50000 0.00000 0.1067(4) 1.000 0.0101(13) . . . .
Ca Ca Uiso 0.00000 0.00000 0.00000 0.375 0.0085(9) . . . .
O1 O Uiso 0.50000 0.00000 0.2559(5) 1.000 0.0152(13) . . . .
O3 O Uiso 0.25000 0.25000 0.0952(3) 1.000 0.0103(10) . . . .

loop_
_geom_angle_atom_site_label_1
_geom_angle_atom_site_label_2
_geom_angle_atom_site_label_3
_geom_angle
_geom_angle_site_symmetry_1
_geom_angle_site_symmetry_2
_geom_angle_site_symmetry_3
_geom_angle_publ_flag
Cu1 Pb O1 123.58(7) . . . yes
Cu1 Pb Cu1 112.84(14) . . 1_655 yes
Cu1 Pb O1 123.58(7) 1_655 . . yes
Cu2 Ho O3 37.57(4) . . . yes
Cu2 Ho Cu2 116.01(14) . . 1_455 yes
Cu2 Ho O3 98.16(11) . . 2_555 yes
Cu2 Ho Cu2 180.00 . . 3_455 yes
Cu2 Ho Cu2 63.99(14) . . 3_555 yes
Cu2 Ho O3 81.84(11) . . 3_555 yes
Cu2 Ho O3 142.43(4) . . 4_555 yes
Cu2 Ho O3 142.43(4) . . 5_555 yes
Cu2 Ho O3 81.84(11) . . 6_555 yes
Cu2 Ho O3 98.16(11) . . 7_555 yes
Cu2 Ho O3 98.16(11) 1_455 . . yes
O3 Ho O3 104.22(12) . . 2_555 yes
Cu2 Ho O3 142.43(4) 3_455 . . yes
Cu2 Ho O3 81.84(11) 3_555 . . yes
O3 Ho O3 113.14(6) . . 3_555 yes
O3 Ho O3 111.19(7) . . 4_555 yes
O3 Ho O3 180.00 . . 5_555 yes
O3 Ho O3 75.78(12) . . 6_555 yes
O3 Ho O3 66.86(6) . . 7_555 yes
Cu2 Ho O3 37.57(4) 1_455 . 2_555 yes
Cu2 Ho Cu2 63.99(14) 1_455 . 3_455 yes
Cu2 Ho Cu2 180.00 1_455 . 3_555 yes
Cu2 Ho O3 142.43(4) 1_455 . 3_555 yes
Cu2 Ho O3 81.84(11) 1_455 . 4_555 yes
Cu2 Ho O3 81.84(11) 1_455 . 5_555 yes
Cu2 Ho O3 142.43(4) 1_455 . 6_555 yes
Cu2 Ho O3 37.57(4) 1_455 . 7_555 yes
Cu2 Ho O3 81.84(11) 3_455 . 2_555 yes
Cu2 Ho O3 142.43(4) 3_555 . 2_555 yes
O3 Ho O3 111.19(7) 2_555 . 3_555 yes
O3 Ho O3 113.14(6) 2_555 . 4_555 yes
O3 Ho O3 75.78(12) 2_555 . 5_555 yes
O3 Ho O3 180.00 2_555 . 6_555 yes
O3 Ho O3 68.81(7) 2_555 . 7_555 yes
Cu2 Ho Cu2 116.01(14) 3_455 . 3_555 yes
Cu2 Ho O3 98.16(11) 3_455 . 3_555 yes
Cu2 Ho O3 37.57(4) 3_455 . 4_555 yes
Cu2 Ho O3 37.57(4) 3_455 . 5_555 yes
Cu2 Ho O3 98.16(11) 3_455 . 6_555 yes
Cu2 Ho O3 81.84(11) 3_455 . 7_555 yes
Cu2 Ho O3 37.57(4) 3_555 . 3_555 yes
Cu2 Ho O3 98.16(11) 3_555 . 4_555 yes
Cu2 Ho O3 98.16(11) 3_555 . 5_555 yes
Cu2 Ho O3 37.57(4) 3_555 . 6_555 yes
Cu2 Ho O3 142.43(4) 3_555 . 7_555 yes
O3 Ho O3 104.22(12) 3_555 . 4_555 yes
O3 Ho O3 66.86(6) 3_555 . 5_555 yes
O3 Ho O3 68.81(7) 3_555 . 6_555 yes
O3 Ho O3 180.00 3_555 . 7_555 yes
O3 Ho O3 68.81(7) 4_555 . 5_555 yes
O3 Ho O3 66.86(6) 4_555 . 6_555 yes
O3 Ho O3 75.78(12) 4_555 . 7_555 yes
O3 Ho O3 104.22(12) 5_555 . 6_555 yes
O3 Ho O3 113.14(6) 5_555 . 7_555 yes
O3 Ho O3 111.19(7) 6_555 . 7_555 yes
Pb Cu1 Pb 112.84(10) . . 1_455 yes
Pb Cu1 Pb 180.00 . . 3_456 yes
Pb Cu1 Pb 67.16(10) . . 3_556 yes
Pb Cu1 Pb 67.16(10) 1_455 . 3_456 yes
Pb Cu1 Pb 180.00 1_455 . 3_556 yes
Pb Cu1 Pb 112.84(10) 3_456 . 3_556 yes
Ho Cu2 O1 121.99(10) . . . yes
Ho Cu2 O3 50.28(12) . . . yes
Ho Cu2 Ho 116.01(19) . . 1_655 yes
Ho Cu2 Ho 116.01(19) . . 2_655 yes
Ho Cu2 O3 122.7(2) . . 2_655 yes
Ho Cu2 Ho 116.01(19) . . 3_655 yes
Ho Cu2 Ho 116.01(19) . . 4_655 yes
Ho Cu2 Ho 116.01(19) . . 5_655 yes
Ho Cu2 Ho 116.01(19) . . 6_655 yes
Ho Cu2 Ho 116.01(19) . . 7_655 yes
Ho Cu2 O3 122.7(2) . . 7_655 yes
O1 Cu2 O3 95.4(2) . . . yes
Ho Cu2 O1 121.99(10) 1_655 . . yes
Ho Cu2 O1 121.99(10) 2_555 . . yes
Ho Cu2 O1 121.99(10) 2_655 . . yes
O1 Cu2 O3 95.4(2) . . 2_655 yes
Ho Cu2 O1 121.99(10) 3_555 . . yes
Ho Cu2 O1 121.99(10) 3_655 . . yes
Ho Cu2 O1 121.99(10) 4_555 . . yes
Ho Cu2 O1 121.99(10) 4_655 . . yes
Ho Cu2 O1 121.99(10) 5_555 . . yes
Ho Cu2 O1 121.99(10) 5_655 . . yes
Ho Cu2 O1 121.99(10) 6_555 . . yes
Ho Cu2 O1 121.99(10) 6_655 . . yes
Ho Cu2 O1 121.99(10) 7_555 . . yes
Ho Cu2 O1 121.99(10) 7_655 . . yes
O1 Cu2 O3 95.4(2) . . 7_655 yes
Ho Cu2 O3 122.7(2) 1_655 . . yes
Ho Cu2 O3 50.28(12) 2_555 . . yes
Ho Cu2 O3 122.7(2) 2_655 . . yes
O3 Cu2 O3 169.3(4) . . 2_655 yes
Ho Cu2 O3 50.28(12) 3_555 . . yes
Ho Cu2 O3 122.7(2) 3_655 . . yes
Ho Cu2 O3 50.28(12) 4_555 . . yes
Ho Cu2 O3 122.7(2) 4_655 . . yes
Ho Cu2 O3 50.28(12) 5_555 . . yes
Ho Cu2 O3 122.7(2) 5_655 . . yes
Ho Cu2 O3 50.28(12) 6_555 . . yes
Ho Cu2 O3 122.7(2) 6_655 . . yes
Ho Cu2 O3 50.28(12) 7_555 . . yes
Ho Cu2 O3 122.7(2) 7_655 . . yes
O3 Cu2 O3 88.06(4) . . 7_655 yes
Ho Cu2 Ho 116.01(19) 1_655 . 2_555 yes
Ho Cu2 O3 50.28(12) 1_655 . 2_655 yes
Ho Cu2 Ho 116.01(19) 1_655 . 3_555 yes
Ho Cu2 Ho 116.01(19) 1_655 . 4_555 yes
Ho Cu2 Ho 116.01(19) 1_655 . 5_555 yes
Ho Cu2 Ho 116.01(19) 1_655 . 6_555 yes
Ho Cu2 Ho 116.01(19) 1_655 . 7_555 yes
Ho Cu2 O3 50.28(12) 1_655 . 7_655 yes
Ho Cu2 Ho 116.01(19) 2_555 . 2_655 yes
Ho Cu2 O3 122.7(2) 2_555 . 2_655 yes
Ho Cu2 Ho 116.01(19) 2_555 . 3_655 yes
Ho Cu2 Ho 116.01(19) 2_555 . 4_655 yes
Ho Cu2 Ho 116.01(19) 2_555 . 5_655 yes
Ho Cu2 Ho 116.01(19) 2_555 . 6_655 yes
Ho Cu2 Ho 116.01(19) 2_555 . 7_655 yes
Ho Cu2 O3 122.7(2) 2_555 . 7_655 yes
Ho Cu2 O3 50.28(12) 2_655 . 2_655 yes
Ho Cu2 Ho 116.01(19) 2_655 . 3_555 yes
Ho Cu2 Ho 116.01(19) 2_655 . 4_555 yes
Ho Cu2 Ho 116.01(19) 2_655 . 5_555 yes
Ho Cu2 Ho 116.01(19) 2_655 . 6_555 yes
Ho Cu2 Ho 116.01(19) 2_655 . 7_555 yes
Ho Cu2 O3 50.28(12) 2_655 . 7_655 yes
Ho Cu2 O3 122.7(2) 3_555 . 2_655 yes
Ho Cu2 O3 50.28(12) 3_655 . 2_655 yes
Ho Cu2 O3 122.7(2) 4_555 . 2_655 yes
Ho Cu2 O3 50.28(12) 4_655 . 2_655 yes
Ho Cu2 O3 122.7(2) 5_555 . 2_655 yes
Ho Cu2 O3 50.28(12) 5_655 . 2_655 yes
Ho Cu2 O3 122.7(2) 6_555 . 2_655 yes
Ho Cu2 O3 50.28(12) 6_655 . 2_655 yes
Ho Cu2 O3 122.7(2) 7_555 . 2_655 yes
Ho Cu2 O3 50.28(12) 7_655 . 2_655 yes
O3 Cu2 O3 90.93(4) 2_655 . 7_655 yes
Ho Cu2 Ho 116.01(19) 3_555 . 3_655 yes
Ho Cu2 Ho 116.01(19) 3_555 . 4_655 yes
Ho Cu2 Ho 116.01(19) 3_555 . 5_655 yes
Ho Cu2 Ho 116.01(19) 3_555 . 6_655 yes
Ho Cu2 Ho 116.01(19) 3_555 . 7_655 yes
Ho Cu2 O3 122.7(2) 3_555 . 7_655 yes
Ho Cu2 Ho 116.01(19) 3_655 . 4_555 yes
Ho Cu2 Ho 116.01(19) 3_655 . 5_555 yes
Ho Cu2 Ho 116.01(19) 3_655 . 6_555 yes
Ho Cu2 Ho 116.01(19) 3_655 . 7_555 yes
Ho Cu2 O3 50.28(12) 3_655 . 7_655 yes
Ho Cu2 Ho 116.01(19) 4_555 . 4_655 yes
Ho Cu2 Ho 116.01(19) 4_555 . 5_655 yes
Ho Cu2 Ho 116.01(19) 4_555 . 6_655 yes
Ho Cu2 Ho 116.01(19) 4_555 . 7_655 yes
Ho Cu2 O3 122.7(2) 4_555 . 7_655 yes
Ho Cu2 Ho 116.01(19) 4_655 . 5_555 yes
Ho Cu2 Ho 116.01(19) 4_655 . 6_555 yes
Ho Cu2 Ho 116.01(19) 4_655 . 7_555 yes
Ho Cu2 O3 50.28(12) 4_655 . 7_655 yes
Ho Cu2 Ho 116.01(19) 5_555 . 5_655 yes
Ho Cu2 Ho 116.01(19) 5_555 . 6_655 yes
Ho Cu2 Ho 116.01(19) 5_555 . 7_655 yes
Ho Cu2 O3 122.7(2) 5_555 . 7_655 yes
Ho Cu2 Ho 116.01(19) 5_655 . 6_555 yes
Ho Cu2 Ho 116.01(19) 5_655 . 7_555 yes
Ho Cu2 O3 50.28(12) 5_655 . 7_655 yes
Ho Cu2 Ho 116.01(19) 6_555 . 6_655 yes
Ho Cu2 Ho 116.01(19) 6_555 . 7_655 yes
Ho Cu2 O3 122.7(2) 6_555 . 7_655 yes
Ho Cu2 Ho 116.01(19) 6_655 . 7_555 yes
Ho Cu2 O3 50.28(12) 6_655 . 7_655 yes
Ho Cu2 Ho 116.01(19) 7_555 . 7_655 yes
Ho Cu2 O3 122.7(2) 7_555 . 7_655 yes
Ho Cu2 O3 50.28(12) 7_655 . 7_655 yes
Pb O1 Cu2 180.00(1) . . . yes
Ho O3 Cu2 92.16(14) . . . yes
Ho O3 Cu2 92.16(14) 2_555 . . yes
Ho O3 Cu2 92.16(14) 3_555 . . yes
Ho O3 Cu2 92.16(14) 4_555 . . yes
Ho O3 Cu2 92.16(14) 5_555 . . yes
Ho O3 Cu2 92.16(14) 6_555 . . yes
Ho O3 Cu2 92.16(14) 7_555 . . yes

loop_
_geom_bond_atom_site_label_1
_geom_bond_atom_site_label_2
_geom_bond_distance
_geom_bond_site_symmetry_1
_geom_bond_site_symmetry_2
_geom_bond_publ_flag
Pb Cu1 3.230(6) . . yes
Pb O1 2.059(10) . . yes
Pb Cu1 3.230(6) . 1_655 yes
Ho Cu2 3.172(6) . . yes
Ho O3 2.442(5) . . yes
Ho Cu2 3.172(6) . 1_455 yes
Ho O3 2.442(5) . 2_555 yes
Ho Cu2 3.172(6) . 3_455 yes
Ho Cu2 3.172(6) . 3_555 yes
Ho O3 2.442(5) . 3_555 yes
Ho O3 2.442(5) . 4_555 yes
Ho O3 2.442(5) . 5_555 yes
Ho O3 2.442(5) . 6_555 yes
Ho O3 2.442(5) . 7_555 yes
Cu2 O1 2.350(11) . . yes
Cu2 O3 1.935(3) . . yes
Cu2 O3 1.935(3) . 2_655 yes
Cu2 O3 1.935(3) . 7_655 yes

loop_
_geom_torsion_atom_site_label_1
_geom_torsion_atom_site_label_2
_geom_torsion_atom_site_label_3
_geom_torsion_atom_site_label_4
_geom_torsion
_geom_torsion_site_symmetry_1
_geom_torsion_site_symmetry_2
_geom_torsion_site_symmetry_3
_geom_torsion_site_symmetry_4
_geom_torsion_publ_flag
O3 Ho Cu2 O1 67.94(18) . . . . no
O1 Cu2 O3 Ho -127.86(9) . . . . no
